data_4315702
loop_
_publ_author_name
'Ralph A. Zehnder'
'David L. Clark'
'Brian L. Scott'
'Robert J. Donohoe'
'Phillip D. Palmer'
'Wolfgang H. Runde'
'David E. Hobart'

_publ_section_title
;
 Investigation of the Structural Properties of an Extended Series of
 Lanthanide Bis-hydroxychlorides Ln(OH)2Cl (Ln = Nd-Lu, except Pm and Sm)
;
_journal_name_full 'Inorganic Chemistry'
_journal_page_first 4781
_journal_page_last 4790
_journal_paper_doi 10.1021/ic901617c
_journal_volume 49
_journal_year 2010
_chemical_formula_sum 'Cl H2 Lu O2'
_chemical_formula_weight 244.44
_chemical_name_systematic
; 
 ? 
;
_space_group_IT_number 62
_symmetry_cell_setting orthorhombic
_symmetry_space_group_name_Hall '-P 2ac 2n'
_symmetry_space_group_name_H-M 'P n m a'
_atom_sites_solution_hydrogens geom
_atom_sites_solution_primary direct
_atom_sites_solution_secondary difmap
_audit_creation_method SHELXL-97
_cell_angle_alpha 90.00
_cell_angle_beta 90.00
_cell_angle_gamma 90.00
_cell_formula_units_Z 4
_cell_length_a 12.609(3)
_cell_length_b 3.5093(8)
_cell_length_c 6.1839(14)
_cell_measurement_temperature 140(1)
_cell_volume 273.63(11)
_computing_cell_refinement 'SAINT+, v. 7.06 (Bruker AXS, 2001)'
_computing_data_collection 'APEX II, v. 1.08 (Bruker AXS, 2003)'
_computing_data_reduction 'SAINT+, v. 7.06 (Bruker AXS, 2001)'
_computing_molecular_graphics 'SHELXTL, v. 6.10, (Bruker AXS, 2000)'
_computing_publication_material 'SHELXTL, v. 6.10, (Bruker AXS, 2000)'
_computing_structure_refinement 'SHELXL-97 (Sheldrick, 1997)'
_computing_structure_solution 'SHELXS-97 (Sheldrick, 1990)'
_diffrn_ambient_temperature 140(1)
_diffrn_measured_fraction_theta_full 1.000
_diffrn_measured_fraction_theta_max 0.968
_diffrn_measurement_device_type 'Bruker D8 with APEXII CCD'
_diffrn_measurement_method '\w scans'
_diffrn_radiation_monochromator graphite
_diffrn_radiation_source 'fine-focus sealed tube'
_diffrn_radiation_type MoK\a
_diffrn_radiation_wavelength 0.71073
_diffrn_reflns_av_R_equivalents 0.0321
_diffrn_reflns_av_sigmaI/netI 0.0233
_diffrn_reflns_limit_h_max 16
_diffrn_reflns_limit_h_min -16
_diffrn_reflns_limit_k_max 4
_diffrn_reflns_limit_k_min -4
_diffrn_reflns_limit_l_max 8
_diffrn_reflns_limit_l_min -8
_diffrn_reflns_number 2435
_diffrn_reflns_theta_full 25.00
_diffrn_reflns_theta_max 28.53
_diffrn_reflns_theta_min 3.23
_diffrn_standards_decay_% 0
_diffrn_standards_interval_count 0
_diffrn_standards_interval_time 0
_diffrn_standards_number 0
_exptl_absorpt_coefficient_mu 36.755
_exptl_absorpt_correction_T_max 0.4052
_exptl_absorpt_correction_T_min 0.0670
_exptl_absorpt_correction_type multi-scan
_exptl_absorpt_process_details 'SADABS 2.03 (Sheldrick, 2001)'
_exptl_crystal_colour colorless
_exptl_crystal_density_diffrn 5.933
_exptl_crystal_density_method 'not measured'
_exptl_crystal_description needle
_exptl_crystal_F_000 424
_exptl_crystal_size_max 0.16
_exptl_crystal_size_mid 0.04
_exptl_crystal_size_min 0.03
_refine_diff_density_max 3.823
_refine_diff_density_min -2.044
_refine_diff_density_rms 0.482
_refine_ls_extinction_coef 0.0055(9)
_refine_ls_extinction_expression Fc^*^=kFc[1+0.001xFc^2^\l^3^/sin(2\q)]^-1/4^
_refine_ls_extinction_method SHELXL
_refine_ls_goodness_of_fit_ref 1.175
_refine_ls_hydrogen_treatment refxyz
_refine_ls_matrix_type full
_refine_ls_number_parameters 30
_refine_ls_number_reflns 393
_refine_ls_number_restraints 6
_refine_ls_restrained_S_all 1.166
_refine_ls_R_factor_all 0.0309
_refine_ls_R_factor_gt 0.0259
_refine_ls_shift/su_max 0.000
_refine_ls_shift/su_mean 0.000
_refine_ls_structure_factor_coef Fsqd
_refine_ls_weighting_details 'calc w=1/[\s^2^(Fo^2^)+(0.0485P)^2^+0.0000P] where P=(Fo^2^+2Fc^2^)/3'
_refine_ls_weighting_scheme calc
_refine_ls_wR_factor_gt 0.0754
_refine_ls_wR_factor_ref 0.0782
_reflns_number_gt 320
_reflns_number_total 393
_reflns_threshold_expression >2sigma(I)
_cod_data_source_file ic901617c_si_007_13.cif
_cod_data_source_block apx142a
_cod_original_cell_volume 273.64(11)
_cod_original_formula_sum 'H2 Cl Lu O2'
_cod_database_code 4315702

loop_
_symmetry_equiv_pos_as_xyz
'x, y, z'
'-x+1/2, -y, z+1/2'
'-x, y+1/2, -z'
'x+1/2, -y+1/2, -z+1/2'
'-x, -y, -z'
'x-1/2, y, -z-1/2'
'x, -y-1/2, z'
'-x-1/2, y-1/2, z-1/2'

loop_
_atom_site_label
_atom_site_type_symbol
_atom_site_fract_x
_atom_site_fract_y
_atom_site_fract_z
_atom_site_U_iso_or_equiv
_atom_site_adp_type
_atom_site_occupancy
_atom_site_symmetry_multiplicity
_atom_site_calc_flag
_atom_site_refinement_flags
_atom_site_disorder_assembly
_atom_site_disorder_group
Lu1 Lu 0.05320(3) 0.7500 0.24981(5) 0.0036(3) Uani 1 2 d S . .
Cl1 Cl 0.21140(15) 1.2500 0.3866(3) 0.0058(5) Uani 1 2 d S . .
O1 O 0.0799(4) 0.2500 0.0008(9) 0.0049(11) Uani 1 2 d SU . .
O2 O -0.0464(4) 0.2500 0.3702(11) 0.0080(14) Uani 1 2 d S . .
H1 H 0.143(16) 0.2500 -0.04(3) 0.100 Uiso 1 2 d S . .
H2 H -0.116(17) 0.2500 0.33(3) 0.100 Uiso 1 2 d S . .

loop_
_atom_site_aniso_label
_atom_site_aniso_U_11
_atom_site_aniso_U_22
_atom_site_aniso_U_33
_atom_site_aniso_U_23
_atom_site_aniso_U_13
_atom_site_aniso_U_12
Lu1 0.0054(3) 0.0044(4) 0.0011(3) 0.000 -0.00015(11) 0.000
Cl1 0.0084(8) 0.0043(10) 0.0049(8) 0.000 -0.0007(9) 0.000
O1 0.006(2) 0.007(3) 0.001(2) 0.000 0.002(2) 0.000
O2 0.009(3) 0.013(4) 0.002(3) 0.000 0.000(2) 0.000

loop_
_atom_type_symbol
_atom_type_description
_atom_type_scat_dispersion_real
_atom_type_scat_dispersion_imag
_atom_type_scat_source
O O 0.0106 0.0060 'International Tables Vol C Tables 4.2.6.8 and 6.1.1.4'
H H 0.0000 0.0000 'International Tables Vol C Tables 4.2.6.8 and 6.1.1.4'
Cl Cl 0.1484 0.1585 'International Tables Vol C Tables 4.2.6.8 and 6.1.1.4'
Lu Lu -0.4720 5.8584 'International Tables Vol C Tables 4.2.6.8 and 6.1.1.4'

loop_
_geom_angle_atom_site_label_1
_geom_angle_atom_site_label_2
_geom_angle_atom_site_label_3
_geom_angle
_geom_angle_site_symmetry_1
_geom_angle_site_symmetry_3
_geom_angle_publ_flag
O2 Lu1 O2 100.5(2) . 1_565 ?
O2 Lu1 O1 79.45(17) . 5_565 ?
O2 Lu1 O1 79.45(17) 1_565 5_565 ?
O2 Lu1 O2 69.76(19) . 5_566 ?
O2 Lu1 O2 69.76(19) 1_565 5_566 ?
O1 Lu1 O2 130.63(18) 5_565 5_566 ?
O2 Lu1 O1 73.72(17) . . ?
O2 Lu1 O1 149.70(19) 1_565 . ?
O1 Lu1 O1 70.26(16) 5_565 . ?
O2 Lu1 O1 131.11(11) 5_566 . ?
O2 Lu1 O1 149.70(19) . 1_565 ?
O2 Lu1 O1 73.72(17) 1_565 1_565 ?
O1 Lu1 O1 70.26(16) 5_565 1_565 ?
O2 Lu1 O1 131.11(11) 5_566 1_565 ?
O1 Lu1 O1 96.1(2) . 1_565 ?
O2 Lu1 Cl1 79.11(12) . 1_545 ?
O2 Lu1 Cl1 141.13(16) 1_565 1_545 ?
O1 Lu1 Cl1 137.01(6) 5_565 1_545 ?
O2 Lu1 Cl1 73.91(10) 5_566 1_545 ?
O1 Lu1 Cl1 68.13(13) . 1_545 ?
O1 Lu1 Cl1 124.33(12) 1_565 1_545 ?
O2 Lu1 Cl1 141.13(16) . . ?
O2 Lu1 Cl1 79.11(12) 1_565 . ?
O1 Lu1 Cl1 137.01(6) 5_565 . ?
O2 Lu1 Cl1 73.92(10) 5_566 . ?
O1 Lu1 Cl1 124.33(12) . . ?
O1 Lu1 Cl1 68.13(13) 1_565 . ?
Cl1 Lu1 Cl1 78.01(5) 1_545 . ?
O2 Lu1 Lu1 39.77(10) . 1_545 ?
O2 Lu1 Lu1 140.24(10) 1_565 1_545 ?
O1 Lu1 Lu1 90.0 5_565 1_545 ?
O2 Lu1 Lu1 90.0 5_566 1_545 ?
O1 Lu1 Lu1 41.93(10) . 1_545 ?
O1 Lu1 Lu1 138.07(10) 1_565 1_545 ?
Cl1 Lu1 Lu1 51.00(3) 1_545 1_545 ?
Cl1 Lu1 Lu1 129.00(3) . 1_545 ?
O2 Lu1 Lu1 140.24(10) . 1_565 ?
O2 Lu1 Lu1 39.77(10) 1_565 1_565 ?
O1 Lu1 Lu1 90.0 5_565 1_565 ?
O2 Lu1 Lu1 90.0 5_566 1_565 ?
O1 Lu1 Lu1 138.07(10) . 1_565 ?
O1 Lu1 Lu1 41.93(10) 1_565 1_565 ?
Cl1 Lu1 Lu1 129.00(3) 1_545 1_565 ?
Cl1 Lu1 Lu1 51.00(3) . 1_565 ?
Lu1 Lu1 Lu1 180.0 1_545 1_565 ?
Lu1 Cl1 Lu1 78.01(5) 1_565 . ?
Lu1 O1 Lu1 109.74(16) 5_565 . ?
Lu1 O1 Lu1 109.74(16) 5_565 1_545 ?
Lu1 O1 Lu1 96.1(2) . 1_545 ?
Lu1 O2 Lu1 100.5(2) . 1_545 ?
Lu1 O2 Lu1 110.24(19) . 5_566 ?
Lu1 O2 Lu1 110.24(19) 1_545 5_566 ?

loop_
_geom_bond_atom_site_label_1
_geom_bond_atom_site_label_2
_geom_bond_distance
_geom_bond_site_symmetry_2
_geom_bond_publ_flag
Lu1 O2 2.283(3) . ?
Lu1 O2 2.283(3) 1_565 ?
Lu1 O1 2.285(6) 5_565 ?
Lu1 O2 2.351(7) 5_566 ?
Lu1 O1 2.359(4) . ?
Lu1 O1 2.359(4) 1_565 ?
Lu1 Cl1 2.7880(16) 1_545 ?
Lu1 Cl1 2.7880(16) . ?
Lu1 Lu1 3.5093(8) 1_545 ?
Lu1 Lu1 3.5093(8) 1_565 ?
Cl1 Lu1 2.7879(16) 1_565 ?
O1 Lu1 2.285(6) 5_565 ?
O1 Lu1 2.359(4) 1_545 ?
O2 Lu1 2.283(3) 1_545 ?
O2 Lu1 2.351(7) 5_566 ?
